data_2000069
loop_
_publ_author_name
'Averbuch-Pouchot, M.-T.'
'Durif, A.'

_publ_section_title
;
 Synthesis and crystal-structure of ethylammonium polyvanadate -
 C~2~H~5~NH~3~VO~3~
;
_journal_coden_ASTM CMCAEK
_journal_issue 9
_journal_name_full
;
 Comptes Rendus de l'Academie des Sciences, Serie IIb: Mecanique, Physique,
 Chimie, Astronomie
;
_journal_page_first 1013
_journal_page_last 1018
_journal_volume 319
_journal_year 1994
_chemical_formula_sum 'C2 H8 N O3 V'
_space_group_IT_number 2
_symmetry_cell_setting triclinic
_symmetry_Int_Tables_number 2
_symmetry_space_group_name_Hall '-P 1'
_symmetry_space_group_name_H-M 'P -1'
_cell_angle_alpha 100.85(2)
_cell_angle_beta 91.39(2)
_cell_angle_gamma 90.02(2)
_cell_formula_units_Z 8
_cell_length_a 10.816(2)
_cell_length_b 14.329(4)
_cell_length_c 7.473(1)
_cell_volume 1137.131
_diffrn_ambient_temperature ?
_exptl_crystal_colour 'light green'
_refine_ls_R_factor_gt 0.032
_refine_ls_wR_factor_gt 0.032
_cod_original_formula_sum 'C2 H8 N1 O3 V1'
_cod_database_code 2000069

loop_
_symmetry_equiv_pos_site_id
_symmetry_equiv_pos_as_xyz
1 x,y,z
2 -x,-y,-z

loop_
_atom_site_label
_atom_site_type_symbol
_atom_site_fract_x
_atom_site_fract_y
_atom_site_fract_z
H1 H 0.45384 0.13656 0.84223
H2 H 0.47435 0.09396 0.68696
H3 H 0.45280 0.05480 0.81154
H4 H 0.06081 0.39440 0.71722
H5 H 0.04548 0.47295 0.69953
H6 H 0.05962 0.40594 0.56626
H7 H 0.97578 0.12590 0.87805
H8 H 0.97542 0.06431 0.74493
H9 H 0.96282 0.14601 0.72718
H10 H 0.53470 0.34193 0.60830
H11 H 0.56912 0.42021 0.73831
H12 H 0.52838 0.33995 0.79998
H13 H 0.24528 0.09882 0.83916
H14 H 0.27408 0.03345 0.66912
H15 H 0.19126 0.17253 0.53953
H16 H 0.33513 0.15285 0.50724
H17 H 0.30895 0.23375 0.68410
H18 H 0.25514 0.38284 0.61894
H19 H 0.24428 0.44052 0.80888
H20 H 0.35753 0.53015 0.58118
H21 H 0.22701 0.50723 0.44281
H22 H 0.19919 0.58095 0.62539
H23 H 0.77355 0.07577 0.66164
H24 H 0.78336 0.14741 0.88310
H25 H 0.84515 -0.05267 0.80280
H26 H 0.73024 -0.01736 0.89331
H27 H 0.83646 0.00273 1.01188
H28 H 0.73994 0.35020 0.62532
H29 H 0.67847 0.27041 0.72593
H30 H 0.84348 0.35135 0.95832
H31 H 0.75936 0.44508 0.92326
H32 H 0.69464 0.38186 1.01295
V1 V 0.9118(32) 0.1749(20) 0.3369(78)
V2 V 0.5981(34) 0.1686(22) 0.30838(58)
V3 V 0.4122(35) 0.3246(18) 0.1837(99)
V4 V 1.0978(33) 0.3058(23) 0.1422(87)
O1 O 0.9496(83) 0.2393(34) 0.5367(89)
O2 O 0.9282(67) 0.0631(23) 0.353(16)
O3 O 0.7557(35) 0.1977(46) 0.275(17)
O4 O 1.0123(48) 0.1998(28) 0.16(1)
O5 O 0.5885(71) 0.1194(56) 0.4894(20)
O6 O 0.5444(94) 0.0929(26) 0.133(16)
O7 O 0.5067(46) 0.2773(30) 0.348(11)
O8 O 0.432(10) 0.4391(20) 0.221(28)
O9 O 0.455(11) 0.2808(39) -0.026(11)
O10 O 1.2545(37) 0.2956(64) 0.213(22)
O11 O 1.0355(92) 0.4000(28) 0.269(20)
O12 O 1.0883(97) 0.3137(55) -0.072(11)
N1 N 0.4341(66) 0.0915(28) 0.771(11)
N2 N 0.0821(84) 0.4236(26) 0.661(14)
N3 N 0.9507(75) 0.1104(29) 0.7841(88)
N4 N 0.5665(73) 0.3653(21) 0.717(12)
C1 C 0.3023(63) 0.0969(56) 0.721(31)
C2 C 0.2760(75) 0.1674(95) 0.6030(27)
C3 C 0.2180(88) 0.4376(44) 0.669(20)
C4 C 0.254(10) 0.5221(58) 0.589(25)
C5 C 0.8173(68) 0.0884(47) 0.796(16)
C6 C 0.7987(77) 0.0017(44) 0.877(21)
C7 C 0.6947(78) 0.3302(36) 0.735(18)
C8 C 0.7564(95) 0.3775(88) 0.907(26)
O10* O 0.2545(37) 0.2956(64) 0.213(22)
V3* V 1.4122(35) 0.3246(18) 0.1837(99)

loop_
_atom_type_symbol
_atom_type_radius_bond
C 0.68
H 0.23
N 0.68
O 0.68
V 1.33
